data_7012372
loop_
_publ_author_name
'Gibson, Vernon C.'
'Halliwell, Catherine M.'
'Long, Nicholas J.'
'Oxford, Philip J.'
'Smith, Andrew M.'
'White, Andrew J. P.'
'Williams, David J.'

_publ_section_title
;
 Synthetic, spectroscopic and olefin oligomerisation studies on nickel
 and palladium complexes containing ferrocene substituted nitrogen
 donor ligands
;
_journal_issue 5
_journal_name_full 'Dalton Transactions'
_journal_page_first 918
_journal_paper_doi 10.1039/b210463f
_journal_year 2003
_chemical_formula_sum 'C17.5 H18 Cl2 Fe N2 Pd'
_chemical_formula_weight 489.49
_chemical_name_systematic
; 
? 
;
_space_group_IT_number 14
_symmetry_cell_setting monoclinic
_symmetry_space_group_name_Hall '-P 2ybc'
_symmetry_space_group_name_H-M 'P 1 21/c 1'
_atom_sites_solution_hydrogens geom
_atom_sites_solution_primary direct
_atom_sites_solution_secondary difmap
_audit_creation_method SHELXL
_cell_angle_alpha 90.00
_cell_angle_beta 97.264(12)
_cell_angle_gamma 90.00
_cell_formula_units_Z 8
_cell_length_a 10.0625(13)
_cell_length_b 22.804(3)
_cell_length_c 15.739(2)
_cell_measurement_reflns_used 28
_cell_measurement_temperature 183(2)
_cell_measurement_theta_max 12.70
_cell_measurement_theta_min 4.90
_cell_volume 3582.6(8)
_computing_cell_refinement 'Siemens XSCANS'
_computing_data_collection 'Siemens XSCANS'
_computing_data_reduction 'Siemens SHELXTL'
_computing_molecular_graphics 'Siemens SHELXTL'
_computing_publication_material 'Siemens SHELXTL'
_computing_structure_refinement 'SHELXL-93 (Sheldrick, 1993)'
_computing_structure_solution 'SHELXS-86 (Sheldrick, 1990)'
_diffrn_ambient_temperature 183(2)
_diffrn_measurement_device 'Siemens P4'
_diffrn_measurement_method '\w scans'
_diffrn_radiation_monochromator graphite
_diffrn_radiation_source 'fine-focus sealed tube'
_diffrn_radiation_type MoK\a
_diffrn_radiation_wavelength 0.71073
_diffrn_reflns_av_R_equivalents 0.0416
_diffrn_reflns_av_sigmaI/netI 0.0680
_diffrn_reflns_limit_h_max 11
_diffrn_reflns_limit_h_min -1
_diffrn_reflns_limit_k_max 27
_diffrn_reflns_limit_k_min 0
_diffrn_reflns_limit_l_max 18
_diffrn_reflns_limit_l_min -18
_diffrn_reflns_number 6633
_diffrn_reflns_theta_max 25.00
_diffrn_reflns_theta_min 1.79
_diffrn_standards_decay_% 10.83
_diffrn_standards_interval_count 97
_diffrn_standards_number 3
_exptl_absorpt_coefficient_mu 2.112
_exptl_absorpt_correction_T_max 0.6940
_exptl_absorpt_correction_T_min 0.2320
_exptl_absorpt_correction_type empirical
_exptl_crystal_colour 'Very dark orange'
_exptl_crystal_density_diffrn 1.815
_exptl_crystal_description 'platy prisms'
_exptl_crystal_F_000 1944
_exptl_crystal_size_max 0.60
_exptl_crystal_size_mid 0.43
_exptl_crystal_size_min 0.40
_refine_diff_density_max 0.682
_refine_diff_density_min -0.494
_refine_diff_density_rms 0.099
_refine_ls_extinction_method none
_refine_ls_goodness_of_fit_all 1.004
_refine_ls_goodness_of_fit_obs 1.063
_refine_ls_matrix_type full
_refine_ls_number_parameters 426
_refine_ls_number_reflns 5722
_refine_ls_number_restraints 0
_refine_ls_restrained_S_all 1.039
_refine_ls_restrained_S_obs 1.063
_refine_ls_R_factor_all 0.0758
_refine_ls_R_factor_obs 0.0436
_refine_ls_shift/esd_max -0.001
_refine_ls_shift/esd_mean 0.000
_refine_ls_structure_factor_coef Fsqd
_refine_ls_weighting_details 'w=1/[\s^2^(Fo^2^)+(0.0396P)^2^+0.0000P] where P=(Fo^2^+2Fc^2^)/3'
_refine_ls_weighting_scheme calc
_refine_ls_wR_factor_all 0.1002
_refine_ls_wR_factor_obs 0.0854
_reflns_number_observed 4437
_reflns_number_total 6256
_reflns_observed_criterion >2sigma(I)
_cod_data_source_file b210463f.txt
_cod_data_source_block Compound_6B
_cod_depositor_comments
;
The following automatic conversions were performed:
'_symmetry_cell_setting' value 'Monoclinic' changed to 'monoclinic'
according to '/home/saulius/struct/CIF-dictionaries/cif_core.dic'
dictionary named 'cif_core.dic' version 2.4.1 from
2010-06-29.

'_exptl_absorpt_correction_type' value 'Empirical' changed to
'empirical' according to
'/home/saulius/struct/CIF-dictionaries/cif_core.dic' dictionary named
'cif_core.dic' version 2.4.1 from 2010-06-29.

Automatic conversion script
Id: cif_fix_enum 1527 2010-12-29 10:47:43Z saulius 

The following automatic conversions were performed:

'_refine_ls_weighting_scheme' value 'calc
w=1/[\s^2^(Fo^2^)+(0.0396P)^2^+0.0000P] where P=(Fo^2^+2Fc^2^)/3' was
changed to 'calc'. New tag '_refine_ls_weighting_details' was
created. The value of the new tag was set to
'w=1/[\s^2^(Fo^2^)+(0.0396P)^2^+0.0000P] where P=(Fo^2^+2Fc^2^)/3'.

Automatic conversion script
Id: cif_fix_values 3143 2015-03-26 13:38:13Z robertas 
;
_cod_original_sg_symbol_H-M P2(1)/c
_cod_original_formula_sum 'C17.50 H18 Cl2 Fe N2 Pd'
_cod_database_code 7012372

loop_
_symmetry_equiv_pos_as_xyz
'x, y, z'
'-x, y+1/2, -z+1/2'
'-x, -y, -z'
'x, -y-1/2, z-1/2'

loop_
_atom_site_aniso_label
_atom_site_aniso_U_11
_atom_site_aniso_U_22
_atom_site_aniso_U_33
_atom_site_aniso_U_23
_atom_site_aniso_U_13
_atom_site_aniso_U_12
Pd 0.0355(2) 0.0300(2) 0.0381(2) -0.0028(2) 0.0042(2) 0.0004(2)
Fe 0.0579(6) 0.0331(4) 0.0305(4) -0.0002(3) -0.0012(4) -0.0069(4)
Cl 0.0394(9) 0.0541(8) 0.0585(9) -0.0034(7) 0.0152(7) -0.0011(7)
C1 0.036(4) 0.047(3) 0.059(4) 0.005(3) -0.008(3) 0.004(3)
C2 0.048(4) 0.035(3) 0.033(3) -0.002(2) -0.001(3) -0.006(3)
C3 0.061(5) 0.043(3) 0.041(3) 0.006(3) -0.010(3) -0.007(3)
C4 0.090(6) 0.040(3) 0.042(3) 0.008(3) -0.011(4) -0.017(4)
C5 0.085(6) 0.045(3) 0.030(3) -0.009(2) 0.004(3) -0.018(4)
C6 0.062(5) 0.040(3) 0.031(3) -0.008(2) 0.004(3) -0.010(3)
C7 0.060(4) 0.047(3) 0.027(3) -0.006(2) 0.004(3) -0.006(3)
C8 0.056(5) 0.061(4) 0.033(3) -0.014(3) 0.002(3) -0.014(3)
C9 0.104(7) 0.052(4) 0.042(3) -0.001(3) 0.004(4) -0.040(5)
C10 0.115(9) 0.035(3) 0.063(5) -0.010(3) -0.027(5) 0.008(4)
C11 0.064(5) 0.052(4) 0.050(4) -0.021(3) -0.001(3) 0.005(3)
N12 0.043(3) 0.031(2) 0.036(2) -0.002(2) -0.001(2) -0.002(2)
C12 0.039(4) 0.033(3) 0.052(3) 0.000(2) 0.000(3) -0.002(2)
C13 0.036(3) 0.036(3) 0.047(3) -0.003(2) 0.003(3) 0.000(2)
N14 0.044(3) 0.034(2) 0.036(2) 0.000(2) 0.002(2) -0.002(2)
C15 0.047(4) 0.043(3) 0.046(3) 0.011(3) 0.003(3) -0.007(3)
C16 0.059(5) 0.056(4) 0.059(4) 0.014(3) 0.011(4) -0.015(3)
C17 0.045(4) 0.063(4) 0.056(4) 0.002(3) 0.017(3) -0.008(3)
C18 0.043(4) 0.048(3) 0.060(4) -0.002(3) 0.005(3) 0.001(3)
Pd' 0.0378(3) 0.0456(2) 0.0366(2) 0.0002(2) 0.0056(2) 0.0083(2)
Fe' 0.0304(5) 0.0342(3) 0.0381(4) 0.0013(3) 0.0046(4) 0.0002(3)
Cl' 0.112(2) 0.0546(9) 0.0487(9) -0.0148(7) -0.0013(11) 0.0107(10)
C1' 0.118(9) 0.076(5) 0.031(3) 0.008(3) 0.007(4) 0.011(5)
C2' 0.023(3) 0.045(3) 0.040(3) 0.005(2) 0.005(2) 0.002(2)
C3' 0.034(3) 0.048(3) 0.041(3) 0.003(2) 0.014(3) -0.001(3)
C4' 0.042(4) 0.051(3) 0.055(4) 0.022(3) 0.014(3) 0.006(3)
C5' 0.038(4) 0.046(3) 0.076(5) 0.009(3) 0.017(4) -0.003(3)
C6' 0.029(3) 0.043(3) 0.059(4) 0.000(3) 0.000(3) -0.009(3)
C7' 0.031(4) 0.045(3) 0.055(4) -0.002(3) 0.014(3) -0.002(3)
C8' 0.038(4) 0.056(4) 0.060(4) -0.021(3) 0.016(3) -0.001(3)
C9' 0.050(4) 0.047(3) 0.089(6) -0.007(4) 0.013(4) 0.012(3)
C10' 0.041(4) 0.074(4) 0.059(4) 0.016(4) 0.006(3) 0.016(4)
C11' 0.022(3) 0.068(4) 0.049(4) -0.014(3) -0.001(3) -0.007(3)
N12' 0.019(2) 0.039(2) 0.043(2) -0.001(2) 0.003(2) 0.002(2)
C12' 0.027(3) 0.046(3) 0.043(3) 0.002(2) -0.002(3) 0.001(2)
C13' 0.026(3) 0.039(3) 0.047(3) -0.002(2) 0.003(3) 0.004(2)
N14' 0.032(3) 0.037(2) 0.055(3) 0.003(2) 0.007(2) 0.003(2)
C15' 0.039(4) 0.059(4) 0.056(4) 0.011(3) 0.017(3) 0.003(3)
C16' 0.054(5) 0.045(3) 0.092(6) 0.014(4) 0.019(4) -0.002(3)
C17' 0.033(4) 0.039(3) 0.088(6) -0.004(3) 0.001(4) -0.002(3)
C18' 0.035(4) 0.049(3) 0.062(4) -0.001(3) -0.008(3) 0.003(3)
C20 0.065(6) 0.092(6) 0.059(5) -0.004(4) 0.004(4) 0.012(5)
Cl2 0.079(2) 0.0736(12) 0.089(2) -0.0111(11) 0.0056(13) -0.0016(11)
Cl3 0.139(4) 0.126(3) 0.140(3) 0.063(2) 0.021(3) 0.004(2)

loop_
_atom_site_label
_atom_site_type_symbol
_atom_site_fract_x
_atom_site_fract_y
_atom_site_fract_z
_atom_site_U_iso_or_equiv
_atom_site_thermal_displace_type
_atom_site_occupancy
_atom_site_calc_flag
_atom_site_refinement_flags
_atom_site_disorder_group
Pd Pd 0.52266(5) 0.25538(2) 0.78277(3) 0.03456(11) Uani 1 d . .
Fe Fe 0.50790(11) 0.43366(3) 0.65597(5) 0.0411(2) Uani 1 d . .
Cl Cl 0.7299(2) 0.28815(7) 0.75561(12) 0.0499(4) Uani 1 d . .
C1 C 0.6205(7) 0.1930(3) 0.8580(5) 0.048(2) Uani 1 d . .
H1A H 0.7165(11) 0.1949(17) 0.8530(29) 0.073 Uiso 1 calc R .
H1B H 0.5860(42) 0.1542(3) 0.8396(25) 0.073 Uiso 1 calc R .
H1C H 0.6063(48) 0.1996(15) 0.9177(7) 0.073 Uiso 1 calc R .
C2 C 0.4101(7) 0.3562(2) 0.6364(4) 0.0392(14) Uani 1 d . .
C3 C 0.3246(9) 0.4032(3) 0.6049(4) 0.050(2) Uani 1 d . .
H3A H 0.2411(9) 0.4133(3) 0.6231(4) 0.060 Uiso 1 calc R .
C4 C 0.3892(10) 0.4323(3) 0.5404(4) 0.059(2) Uani 1 d . .
H4A H 0.3551(10) 0.4654(3) 0.5081(4) 0.071 Uiso 1 calc R .
C5 C 0.5122(9) 0.4036(3) 0.5328(4) 0.054(2) Uani 1 d . .
H5A H 0.5737(9) 0.4139(3) 0.4942(4) 0.064 Uiso 1 calc R .
C6 C 0.5279(8) 0.3564(3) 0.5932(4) 0.045(2) Uani 1 d . .
H6A H 0.6017(8) 0.3303(3) 0.6029(4) 0.053 Uiso 1 calc R .
C7 C 0.5729(8) 0.4386(3) 0.7838(4) 0.0448(15) Uani 1 d . .
H7A H 0.5702(8) 0.4080(3) 0.8246(4) 0.054 Uiso 1 calc R .
C8 C 0.6806(8) 0.4498(3) 0.7367(4) 0.050(2) Uani 1 d . .
H8A H 0.7615(8) 0.4280(3) 0.7396(4) 0.060 Uiso 1 calc R .
C9 C 0.6465(11) 0.4989(3) 0.6850(5) 0.066(3) Uani 1 d . .
H9A H 0.7014(11) 0.5161(3) 0.6470(5) 0.080 Uiso 1 calc R .
C10 C 0.5198(12) 0.5183(3) 0.6982(6) 0.074(3) Uani 1 d . .
H10B H 0.4740(12) 0.5511(3) 0.6710(6) 0.089 Uiso 1 calc R .
C11 C 0.4694(9) 0.4800(3) 0.7610(5) 0.056(2) Uani 1 d . .
H11B H 0.3852(9) 0.4822(3) 0.7821(5) 0.067 Uiso 1 calc R .
N12 N 0.3880(6) 0.3147(2) 0.7014(3) 0.0372(11) Uani 1 d . .
C12 C 0.2656(7) 0.3079(2) 0.7155(4) 0.0422(14) Uani 1 d . .
H12B H 0.1963(7) 0.3309(2) 0.6853(4) 0.051 Uiso 1 calc R .
C13 C 0.2349(7) 0.2647(2) 0.7779(4) 0.0399(13) Uani 1 d . .
N14 N 0.3391(6) 0.2311(2) 0.8152(3) 0.0379(11) Uani 1 d . .
C15 C 0.3103(8) 0.1897(3) 0.8721(4) 0.0456(15) Uani 1 d . .
H15B H 0.3816(8) 0.1667(3) 0.9001(4) 0.055 Uiso 1 calc R .
C16 C 0.1822(9) 0.1795(3) 0.8911(5) 0.058(2) Uani 1 d . .
H16B H 0.1664(9) 0.1493(3) 0.9301(5) 0.069 Uiso 1 calc R .
C17 C 0.0779(8) 0.2128(3) 0.8540(5) 0.054(2) Uani 1 d . .
H17B H -0.0106(8) 0.2060(3) 0.8667(5) 0.064 Uiso 1 calc R .
C18 C 0.1036(7) 0.2571(3) 0.7971(5) 0.051(2) Uani 1 d . .
H18B H 0.0332(7) 0.2817(3) 0.7718(5) 0.061 Uiso 1 calc R .
Pd' Pd 0.88112(5) 0.49245(2) 0.15231(3) 0.03995(13) Uani 1 d . .
Fe' Fe 0.68158(9) 0.62593(3) -0.04648(5) 0.0342(2) Uani 1 d . .
Cl' Cl 0.9257(3) 0.58269(8) 0.21598(12) 0.0728(6) Uani 1 d . .
C1' C 0.9165(12) 0.4570(4) 0.2705(4) 0.075(3) Uani 1 d . .
H1'1 H 0.9417(82) 0.4881(6) 0.3125(8) 0.112 Uiso 1 calc R .
H1'2 H 0.9896(56) 0.4285(27) 0.2720(15) 0.112 Uiso 1 calc R .
H1'3 H 0.8354(27) 0.4373(31) 0.2843(21) 0.112 Uiso 1 calc R .
C2' C 0.8400(6) 0.5702(3) -0.0291(4) 0.0359(12) Uani 1 d . .
C3' C 0.7996(7) 0.5802(3) -0.1193(4) 0.0404(13) Uani 1 d . .
H3'A H 0.7711(7) 0.5512(3) -0.1610(4) 0.048 Uiso 1 calc R .
C4' C 0.8105(7) 0.6412(3) -0.1341(5) 0.049(2) Uani 1 d . .
H4'A H 0.7897(7) 0.6603(3) -0.1877(5) 0.058 Uiso 1 calc R .
C5' C 0.8580(8) 0.6688(3) -0.0550(5) 0.052(2) Uani 1 d . .
H5'A H 0.8752(8) 0.7095(3) -0.0471(5) 0.063 Uiso 1 calc R .
C6' C 0.8751(7) 0.6258(3) 0.0094(5) 0.0442(14) Uani 1 d . .
H6'A H 0.9048(7) 0.6325(3) 0.0683(5) 0.053 Uiso 1 calc R .
C7' C 0.5314(7) 0.5888(3) 0.0115(4) 0.0430(14) Uani 1 d . .
H7'A H 0.5362(7) 0.5524(3) 0.0413(4) 0.052 Uiso 1 calc R .
C8' C 0.5667(7) 0.6439(3) 0.0479(5) 0.050(2) Uani 1 d . .
H8'A H 0.5990(7) 0.6510(3) 0.1064(5) 0.060 Uiso 1 calc R .
C9' C 0.5463(9) 0.6869(3) -0.0164(6) 0.062(2) Uani 1 d . .
H9'A H 0.5615(9) 0.7278(3) -0.0091(6) 0.074 Uiso 1 calc R .
C10' C 0.4990(8) 0.6583(4) -0.0943(5) 0.058(2) Uani 1 d . .
H10A H 0.4785(8) 0.6767(4) -0.1485(5) 0.070 Uiso 1 calc R .
C11' C 0.4874(7) 0.5967(3) -0.0774(4) 0.0469(15) Uani 1 d . .
H11A H 0.4564(7) 0.5671(3) -0.1176(4) 0.056 Uiso 1 calc R .
N12' N 0.8430(5) 0.5165(2) 0.0151(3) 0.0338(10) Uani 1 d . .
C12' C 0.8295(6) 0.4698(3) -0.0305(4) 0.0392(13) Uani 1 d . .
H12A H 0.8230(6) 0.4725(3) -0.0911(4) 0.047 Uiso 1 calc R .
C13' C 0.8243(6) 0.4125(2) 0.0103(4) 0.0376(12) Uani 1 d . .
N14' N 0.8442(6) 0.4114(2) 0.0970(4) 0.0411(12) Uani 1 d . .
C15' C 0.8419(7) 0.3598(3) 0.1362(5) 0.050(2) Uani 1 d . .
H15A H 0.8589(7) 0.3582(3) 0.1969(5) 0.060 Uiso 1 calc R .
C16' C 0.8147(9) 0.3076(3) 0.0895(6) 0.063(2) Uani 1 d . .
H16A H 0.8082(9) 0.2715(3) 0.1189(6) 0.076 Uiso 1 calc R .
C17' C 0.7977(7) 0.3089(3) 0.0026(6) 0.054(2) Uani 1 d . .
H17A H 0.7852(7) 0.2735(3) -0.0294(6) 0.065 Uiso 1 calc R .
C18' C 0.7991(7) 0.3625(3) -0.0387(5) 0.050(2) Uani 1 d . .
H18A H 0.7830(7) 0.3648(3) -0.0994(5) 0.060 Uiso 1 calc R .
C20 C 0.1094(11) 0.6029(4) 0.4189(6) 0.072(2) Uani 1 d . .
H20A H 0.1984(11) 0.6077(4) 0.3992(6) 0.087 Uiso 1 calc R .
H20B H 0.0500(11) 0.5825(4) 0.3734(6) 0.087 Uiso 1 calc R .
Cl2 Cl 0.0431(3) 0.67120(10) 0.4384(2) 0.0811(6) Uani 1 d . .
Cl3 Cl 0.1247(5) 0.5612(2) 0.5137(3) 0.1347(15) Uani 1 d . .

loop_
_atom_type_symbol
_atom_type_description
_atom_type_scat_dispersion_real
_atom_type_scat_dispersion_imag
_atom_type_scat_source
C C 0.0033 0.0016 'International Tables Vol C Tables 4.2.6.8 and 6.1.1.4'
H H 0.0000 0.0000 'International Tables Vol C Tables 4.2.6.8 and 6.1.1.4'
N N 0.0061 0.0033 'International Tables Vol C Tables 4.2.6.8 and 6.1.1.4'
Cl Cl 0.1484 0.1585 'International Tables Vol C Tables 4.2.6.8 and 6.1.1.4'
Fe Fe 0.3463 0.8444 'International Tables Vol C Tables 4.2.6.8 and 6.1.1.4'
Pd Pd -0.9988 1.0072 'International Tables Vol C Tables 4.2.6.8 and 6.1.1.4'

loop_
_geom_angle_atom_site_label_1
_geom_angle_atom_site_label_2
_geom_angle_atom_site_label_3
_geom_angle
_geom_angle_site_symmetry_1
_geom_angle_site_symmetry_3
_geom_angle_publ_flag
C1 Pd N14 93.0(3) . . ?
C1 Pd N12 171.0(3) . . ?
N14 Pd N12 78.6(2) . . ?
C1 Pd Cl 87.2(2) . . ?
N14 Pd Cl 175.22(14) . . ?
N12 Pd Cl 101.39(15) . . ?
C2 Fe C3 41.0(3) . . ?
C2 Fe C7 106.7(2) . . ?
C3 Fe C7 124.7(3) . . ?
C2 Fe C11 115.8(3) . . ?
C3 Fe C11 103.9(3) . . ?
C7 Fe C11 40.7(3) . . ?
C2 Fe C10 151.8(4) . . ?
C3 Fe C10 117.7(4) . . ?
C7 Fe C10 68.2(3) . . ?
C11 Fe C10 41.9(4) . . ?
C2 Fe C6 41.4(3) . . ?
C3 Fe C6 69.8(3) . . ?
C7 Fe C6 119.1(3) . . ?
C11 Fe C6 151.5(3) . . ?
C10 Fe C6 165.6(4) . . ?
C2 Fe C4 68.5(2) . . ?
C3 Fe C4 41.2(3) . . ?
C7 Fe C4 163.1(4) . . ?
C11 Fe C4 125.4(4) . . ?
C10 Fe C4 107.9(3) . . ?
C6 Fe C4 68.8(3) . . ?
C2 Fe C9 165.8(4) . . ?
C3 Fe C9 153.0(3) . . ?
C7 Fe C9 67.4(3) . . ?
C11 Fe C9 68.7(4) . . ?
C10 Fe C9 39.7(4) . . ?
C6 Fe C9 128.9(4) . . ?
C4 Fe C9 120.9(3) . . ?
C2 Fe C8 127.4(3) . . ?
C3 Fe C8 163.4(3) . . ?
C7 Fe C8 40.4(3) . . ?
C11 Fe C8 68.8(3) . . ?
C10 Fe C8 67.6(3) . . ?
C6 Fe C8 109.1(3) . . ?
C4 Fe C8 155.1(3) . . ?
C9 Fe C8 39.9(3) . . ?
C2 Fe C5 68.6(3) . . ?
C3 Fe C5 69.0(3) . . ?
C7 Fe C5 154.7(3) . . ?
C11 Fe C5 164.3(3) . . ?
C10 Fe C5 127.8(3) . . ?
C6 Fe C5 40.8(3) . . ?
C4 Fe C5 40.4(4) . . ?
C9 Fe C5 110.9(3) . . ?
C8 Fe C5 121.7(3) . . ?
C3 C2 N12 127.2(6) . . ?
C3 C2 C6 109.3(6) . . ?
N12 C2 C6 123.5(6) . . ?
C3 C2 Fe 70.0(4) . . ?
N12 C2 Fe 125.7(4) . . ?
C6 C2 Fe 69.9(3) . . ?
C2 C3 C4 106.7(7) . . ?
C2 C3 Fe 69.0(4) . . ?
C4 C3 Fe 69.7(4) . . ?
C5 C4 C3 108.9(6) . . ?
C5 C4 Fe 70.4(4) . . ?
C3 C4 Fe 69.1(4) . . ?
C4 C5 C6 108.3(7) . . ?
C4 C5 Fe 69.2(4) . . ?
C6 C5 Fe 68.8(4) . . ?
C5 C6 C2 106.7(7) . . ?
C5 C6 Fe 70.3(4) . . ?
C2 C6 Fe 68.7(3) . . ?
C8 C7 C11 109.6(6) . . ?
C8 C7 Fe 70.3(4) . . ?
C11 C7 Fe 69.7(4) . . ?
C9 C8 C7 107.6(8) . . ?
C9 C8 Fe 70.0(5) . . ?
C7 C8 Fe 69.3(4) . . ?
C10 C9 C8 109.3(7) . . ?
C10 C9 Fe 69.8(5) . . ?
C8 C9 Fe 70.1(4) . . ?
C9 C10 C11 108.3(7) . . ?
C9 C10 Fe 70.5(4) . . ?
C11 C10 Fe 69.0(4) . . ?
C7 C11 C10 105.3(8) . . ?
C7 C11 Fe 69.6(4) . . ?
C10 C11 Fe 69.1(4) . . ?
C12 N12 C2 116.1(5) . . ?
C12 N12 Pd 110.9(4) . . ?
C2 N12 Pd 132.9(4) . . ?
N12 C12 C13 119.2(6) . . ?
N14 C13 C18 121.9(6) . . ?
N14 C13 C12 116.9(6) . . ?
C18 C13 C12 121.1(6) . . ?
C15 N14 C13 117.2(6) . . ?
C15 N14 Pd 128.6(5) . . ?
C13 N14 Pd 114.0(4) . . ?
N14 C15 C16 122.9(7) . . ?
C17 C16 C15 120.1(6) . . ?
C16 C17 C18 118.9(7) . . ?
C17 C18 C13 118.9(7) . . ?
C1' Pd' N14' 91.8(3) . . ?
C1' Pd' N12' 170.7(3) . . ?
N14' Pd' N12' 79.1(2) . . ?
C1' Pd' Cl' 87.4(3) . . ?
N14' Pd' Cl' 179.0(2) . . ?
N12' Pd' Cl' 101.68(13) . . ?
C2' Fe' C6' 41.2(3) . . ?
C2' Fe' C10' 159.1(3) . . ?
C6' Fe' C10' 158.7(3) . . ?
C2' Fe' C8' 122.4(3) . . ?
C6' Fe' C8' 106.6(3) . . ?
C10' Fe' C8' 68.1(3) . . ?
C2' Fe' C3' 41.6(2) . . ?
C6' Fe' C3' 69.4(3) . . ?
C10' Fe' C3' 122.7(3) . . ?
C8' Fe' C3' 159.7(3) . . ?
C2' Fe' C4' 69.0(3) . . ?
C6' Fe' C4' 68.7(3) . . ?
C10' Fe' C4' 108.1(3) . . ?
C8' Fe' C4' 158.1(3) . . ?
C3' Fe' C4' 40.7(3) . . ?
C2' Fe' C9' 158.4(3) . . ?
C6' Fe' C9' 122.1(3) . . ?
C10' Fe' C9' 40.7(3) . . ?
C8' Fe' C9' 40.3(3) . . ?
C3' Fe' C9' 158.6(3) . . ?
C4' Fe' C9' 122.7(3) . . ?
C2' Fe' C5' 68.6(3) . . ?
C6' Fe' C5' 40.3(3) . . ?
C10' Fe' C5' 123.6(3) . . ?
C8' Fe' C5' 121.9(3) . . ?
C3' Fe' C5' 68.6(3) . . ?
C4' Fe' C5' 40.8(3) . . ?
C9' Fe' C5' 107.4(3) . . ?
C2' Fe' C7' 107.0(3) . . ?
C6' Fe' C7' 121.8(3) . . ?
C10' Fe' C7' 68.4(3) . . ?
C8' Fe' C7' 40.4(3) . . ?
C3' Fe' C7' 123.7(2) . . ?
C4' Fe' C7' 160.3(3) . . ?
C9' Fe' C7' 68.1(3) . . ?
C5' Fe' C7' 157.4(3) . . ?
C2' Fe' C11' 122.3(3) . . ?
C6' Fe' C11' 158.2(3) . . ?
C10' Fe' C11' 41.1(3) . . ?
C8' Fe' C11' 68.3(3) . . ?
C3' Fe' C11' 107.7(3) . . ?
C4' Fe' C11' 124.0(3) . . ?
C9' Fe' C11' 68.6(3) . . ?
C5' Fe' C11' 160.5(3) . . ?
C7' Fe' C11' 40.6(3) . . ?
N12' C2' C6' 125.0(5) . . ?
N12' C2' C3' 127.5(5) . . ?
C6' C2' C3' 107.5(5) . . ?
N12' C2' Fe' 125.4(4) . . ?
C6' C2' Fe' 69.5(4) . . ?
C3' C2' Fe' 69.6(3) . . ?
C4' C3' C2' 107.3(6) . . ?
C4' C3' Fe' 69.7(4) . . ?
C2' C3' Fe' 68.8(3) . . ?
C3' C4' C5' 108.3(6) . . ?
C3' C4' Fe' 69.7(4) . . ?
C5' C4' Fe' 69.8(4) . . ?
C6' C5' C4' 108.7(6) . . ?
C6' C5' Fe' 69.4(4) . . ?
C4' C5' Fe' 69.4(4) . . ?
C5' C6' C2' 108.2(6) . . ?
C5' C6' Fe' 70.3(4) . . ?
C2' C6' Fe' 69.3(3) . . ?
C8' C7' C11' 108.5(6) . . ?
C8' C7' Fe' 69.5(4) . . ?
C11' C7' Fe' 70.4(4) . . ?
C9' C8' C7' 108.8(7) . . ?
C9' C8' Fe' 70.1(4) . . ?
C7' C8' Fe' 70.1(4) . . ?
C8' C9' C10' 107.8(6) . . ?
C8' C9' Fe' 69.6(4) . . ?
C10' C9' Fe' 69.4(4) . . ?
C9' C10' C11' 108.4(7) . . ?
C9' C10' Fe' 70.0(4) . . ?
C11' C10' Fe' 70.6(4) . . ?
C7' C11' C10' 106.4(6) . . ?
C7' C11' Fe' 69.0(4) . . ?
C10' C11' Fe' 68.3(4) . . ?
C12' N12' C2' 116.9(5) . . ?
C12' N12' Pd' 109.5(4) . . ?
C2' N12' Pd' 133.5(4) . . ?
N12' C12' C13' 120.3(6) . . ?
N14' C13' C18' 122.7(6) . . ?
N14' C13' C12' 116.8(5) . . ?
C18' C13' C12' 120.5(6) . . ?
C15' N14' C13' 118.4(6) . . ?
C15' N14' Pd' 127.7(5) . . ?
C13' N14' Pd' 114.0(4) . . ?
N14' C15' C16' 121.3(7) . . ?
C17' C16' C15' 120.0(7) . . ?
C16' C17' C18' 118.9(7) . . ?
C13' C18' C17' 118.6(7) . . ?
Cl2 C20 Cl3 109.2(5) . . ?

loop_
_geom_bond_atom_site_label_1
_geom_bond_atom_site_label_2
_geom_bond_distance
_geom_bond_site_symmetry_2
_geom_bond_publ_flag
Pd C1 2.025(6) . ?
Pd N14 2.053(6) . ?
Pd N12 2.206(5) . ?
Pd Cl 2.306(2) . ?
Fe C2 2.026(6) . ?
Fe C3 2.038(8) . ?
Fe C7 2.039(6) . ?
Fe C11 2.040(7) . ?
Fe C10 2.041(7) . ?
Fe C6 2.042(6) . ?
Fe C4 2.046(7) . ?
Fe C9 2.051(7) . ?
Fe C8 2.053(7) . ?
Fe C5 2.062(6) . ?
C2 C3 1.422(10) . ?
C2 N12 1.433(8) . ?
C2 C6 1.439(10) . ?
C3 C4 1.436(11) . ?
C4 C5 1.419(13) . ?
C5 C6 1.432(9) . ?
C7 C8 1.411(11) . ?
C7 C11 1.418(11) . ?
C8 C9 1.401(11) . ?
C9 C10 1.390(15) . ?
C10 C11 1.458(13) . ?
N12 C12 1.287(9) . ?
C12 C13 1.451(9) . ?
C13 N14 1.369(8) . ?
C13 C18 1.404(10) . ?
N14 C15 1.358(8) . ?
C15 C16 1.380(11) . ?
C16 C17 1.365(12) . ?
C17 C18 1.394(10) . ?
Pd' C1' 2.018(7) . ?
Pd' N14' 2.057(5) . ?
Pd' N12' 2.214(5) . ?
Pd' Cl' 2.308(2) . ?
Fe' C2' 2.030(6) . ?
Fe' C6' 2.032(7) . ?
Fe' C10' 2.034(8) . ?
Fe' C8' 2.037(7) . ?
Fe' C3' 2.040(6) . ?
Fe' C4' 2.040(7) . ?
Fe' C9' 2.042(7) . ?
Fe' C5' 2.045(7) . ?
Fe' C7' 2.045(7) . ?
Fe' C11' 2.064(7) . ?
C2' N12' 1.407(8) . ?
C2' C6' 1.430(9) . ?
C2' C3' 1.445(9) . ?
C3' C4' 1.417(9) . ?
C4' C5' 1.423(11) . ?
C5' C6' 1.404(10) . ?
C7' C8' 1.409(9) . ?
C7' C11' 1.426(10) . ?
C8' C9' 1.405(12) . ?
C9' C10' 1.416(12) . ?
C10' C11' 1.437(11) . ?
N12' C12' 1.282(8) . ?
C12' C13' 1.461(8) . ?
C13' N14' 1.354(9) . ?
C13' C18' 1.381(9) . ?
N14' C15' 1.329(9) . ?
C15' C16' 1.407(11) . ?
C16' C17' 1.358(13) . ?
C17' C18' 1.385(10) . ?
C20 Cl2 1.737(10) . ?
C20 Cl3 1.761(10) . ?
